data_4314283
loop_
_publ_author_name
'Vladimir B. Arion'
'Erwin Reisner'
'Madeleine Fremuth'
'Michael A. Jakupec'
'Bernhard K. Keppler'
'Vadim Yu. Kukushkin'
'Armando J.L. Pombeiro'

_publ_section_title
;
 Synthesis, X-ray Diffraction Structures, Spectroscopic Properties, and in
 vitro Antitumor Activity of Isomeric (1H-1,2,4-Triazole)Ru(III) Complexes
;
_journal_name_full 'Inorganic Chemistry'
_journal_page_first 6024
_journal_page_last 6031
_journal_paper_doi 10.1021/ic034605i
_journal_volume 42
_journal_year 2003
_chemical_formula_sum 'C29 H30 Cl4 N6 O P Ru'
_chemical_formula_weight 752.43
_chemical_name_systematic
; 
Triphenylbenzylphosphonium trans-tetrachloro-bis(triazole)ruthenate(III) 
;
_space_group_IT_number 14
_symmetry_cell_setting monoclinic
_symmetry_Int_Tables_number 14
_symmetry_space_group_name_Hall '-P 2ybc'
_symmetry_space_group_name_H-M 'P 1 21/c 1'
_atom_sites_solution_hydrogens geom
_atom_sites_solution_primary direct
_atom_sites_solution_secondary difmap
_audit_creation_method SHELXL-97
_cell_angle_alpha 90.00
_cell_angle_beta 97.81(3)
_cell_angle_gamma 90.00
_cell_formula_units_Z 4
_cell_length_a 11.605(2)
_cell_length_b 17.149(3)
_cell_length_c 16.023(3)
_cell_measurement_temperature 120(2)
_cell_volume 3159.2(10)
_computing_structure_refinement 'SHELXL-97 (Sheldrick, 1997)'
_computing_structure_solution 'SHELXS-97 (Sheldrick, 1990)'
_diffrn_ambient_temperature 293(2)
_diffrn_measured_fraction_theta_full 0.999
_diffrn_measured_fraction_theta_max 0.999
_diffrn_radiation_monochromator graphite
_diffrn_radiation_source 'fine-focus sealed tube'
_diffrn_radiation_type MoK\a
_diffrn_radiation_wavelength 0.71073
_diffrn_reflns_av_R_equivalents 0.0176
_diffrn_reflns_av_sigmaI/netI 0.0277
_diffrn_reflns_limit_h_max 16
_diffrn_reflns_limit_h_min -16
_diffrn_reflns_limit_k_max 24
_diffrn_reflns_limit_k_min -24
_diffrn_reflns_limit_l_max 22
_diffrn_reflns_limit_l_min -22
_diffrn_reflns_number 18123
_diffrn_reflns_theta_full 30.01
_diffrn_reflns_theta_max 30.01
_diffrn_reflns_theta_min 2.13
_exptl_absorpt_coefficient_mu 0.920
_exptl_crystal_colour light-orange
_exptl_crystal_density_diffrn 1.582
_exptl_crystal_density_method 'not measured'
_exptl_crystal_description plate
_exptl_crystal_F_000 1524
_exptl_crystal_size_max 0.35
_exptl_crystal_size_mid 0.22
_exptl_crystal_size_min 0.015
_refine_diff_density_max 0.587
_refine_diff_density_min -0.527
_refine_diff_density_rms 0.065
_refine_ls_extinction_coef 0.00106(10)
_refine_ls_extinction_expression Fc^*^=kFc[1+0.001xFc^2^\l^3^/sin(2\q)]^-1/4^
_refine_ls_extinction_method SHELXL
_refine_ls_goodness_of_fit_ref 1.029
_refine_ls_hydrogen_treatment mixed
_refine_ls_matrix_type full
_refine_ls_number_parameters 479
_refine_ls_number_reflns 9211
_refine_ls_number_restraints 0
_refine_ls_restrained_S_all 1.029
_refine_ls_R_factor_all 0.0395
_refine_ls_R_factor_gt 0.0268
_refine_ls_shift/su_max 0.002
_refine_ls_shift/su_mean 0.000
_refine_ls_structure_factor_coef Fsqd
_refine_ls_weighting_details 'calc w=1/[\s^2^(Fo^2^)+(0.0220P)^2^+1.9865P] where P=(Fo^2^+2Fc^2^)/3'
_refine_ls_weighting_scheme calc
_refine_ls_wR_factor_gt 0.0578
_refine_ls_wR_factor_ref 0.0621
_reflns_number_gt 7347
_reflns_number_total 9211
_reflns_threshold_expression >2sigma(I)
_cod_data_source_file ic034605isi20030601_073743.cif
_cod_data_source_block ERRE154F
_cod_database_code 4314283

loop_
_symmetry_equiv_pos_as_xyz
'x, y, z'
'-x, y+1/2, -z+1/2'
'-x, -y, -z'
'x, -y-1/2, z-1/2'

loop_
_atom_site_label
_atom_site_type_symbol
_atom_site_fract_x
_atom_site_fract_y
_atom_site_fract_z
_atom_site_U_iso_or_equiv
_atom_site_adp_type
_atom_site_occupancy
_atom_site_symmetry_multiplicity
_atom_site_calc_flag
_atom_site_refinement_flags
_atom_site_disorder_assembly
_atom_site_disorder_group
Ru1 Ru 0.0000 0.0000 0.0000 0.01303(4) Uani 1 2 d S . .
Ru2 Ru 0.0000 0.0000 0.5000 0.01637(5) Uani 1 2 d S . .
Cl1 Cl 0.13594(4) 0.09387(2) 0.05684(2) 0.02343(8) Uani 1 1 d . . .
Cl2 Cl -0.14657(4) 0.07080(2) 0.05539(3) 0.02680(9) Uani 1 1 d . . .
Cl3 Cl 0.15372(4) 0.02317(2) 0.42114(3) 0.02669(9) Uani 1 1 d . . .
Cl4 Cl -0.13208(4) 0.00779(2) 0.37399(3) 0.02622(9) Uani 1 1 d . . .
P1 P 0.46446(4) 0.30394(3) 0.13043(3) 0.02225(9) Uani 1 1 d . . .
O1 O -0.10255(15) 0.15235(9) 0.24346(13) 0.0443(4) Uani 1 1 d . . .
N1 N -0.04841(13) 0.13840(7) -0.11876(8) 0.0211(3) Uani 1 1 d . . .
N2 N -0.02868(11) 0.05949(7) -0.11310(8) 0.0168(3) Uani 1 1 d . . .
C3 C -0.02692(15) 0.03315(10) -0.18997(10) 0.0225(3) Uani 1 1 d . . .
H3 H -0.0151 -0.0186 -0.2040 0.027 Uiso 1 1 calc R . .
N4 N -0.04478(13) 0.09216(8) -0.24508(8) 0.0251(3) Uani 1 1 d . . .
H4 H -0.0474 0.0895 -0.2989 0.030 Uiso 1 1 calc R . .
C5 C -0.05762(16) 0.15610(10) -0.19908(10) 0.0245(3) Uani 1 1 d . . .
H5 H -0.0712 0.2060 -0.2210 0.029 Uiso 1 1 calc R . .
N6 N -0.03036(15) 0.15192(8) 0.59338(9) 0.0288(3) Uani 1 1 d . . .
N7 N -0.01589(12) 0.11818(8) 0.51742(8) 0.0200(3) Uani 1 1 d . . .
C8 C -0.01567(16) 0.17423(9) 0.46161(10) 0.0245(3) Uani 1 1 d . . .
H8 H -0.0069 0.1670 0.4053 0.029 Uiso 1 1 calc R . .
N9 N -0.02993(15) 0.24343(8) 0.49784(9) 0.0287(3) Uani 1 1 d . . .
H9 H -0.0338 0.2885 0.4741 0.034 Uiso 1 1 calc R . .
C10 C -0.03689(19) 0.22744(10) 0.57907(11) 0.0334(4) Uani 1 1 d . . .
H10 H -0.0452 0.2648 0.6198 0.040 Uiso 1 1 calc R . .
C11 C 0.30971(15) 0.32202(11) 0.13169(11) 0.0252(3) Uani 1 1 d . . .
C12 C 0.27342(14) 0.30603(10) 0.21676(10) 0.0222(3) Uani 1 1 d . . .
C13 C 0.27222(15) 0.36675(10) 0.27450(11) 0.0249(3) Uani 1 1 d . . .
C14 C 0.24228(15) 0.35298(11) 0.35392(12) 0.0284(4) Uani 1 1 d . . .
C15 C 0.21425(16) 0.27807(12) 0.37647(12) 0.0316(4) Uani 1 1 d . . .
C16 C 0.21405(17) 0.21735(12) 0.31924(13) 0.0335(4) Uani 1 1 d . . .
C17 C 0.24330(16) 0.23107(11) 0.23950(12) 0.0289(4) Uani 1 1 d . . .
C18 C 0.50697(16) 0.34410(10) 0.03611(11) 0.0277(4) Uani 1 1 d . . .
C19 C 0.4266(2) 0.37688(12) -0.02530(13) 0.0362(4) Uani 1 1 d . . .
C20 C 0.4637(2) 0.40496(14) -0.09838(15) 0.0487(6) Uani 1 1 d . . .
C21 C 0.5786(2) 0.40325(14) -0.10862(15) 0.0507(6) Uani 1 1 d . . .
C22 C 0.6591(2) 0.37099(16) -0.04742(17) 0.0543(6) Uani 1 1 d . . .
C23 C 0.6238(2) 0.33992(15) 0.02454(15) 0.0459(5) Uani 1 1 d . . .
C24 C 0.54804(15) 0.34735(11) 0.22044(11) 0.0276(4) Uani 1 1 d . . .
C25 C 0.54871(17) 0.31408(13) 0.29997(12) 0.0341(4) Uani 1 1 d . . .
C26 C 0.6148(2) 0.34902(16) 0.36897(14) 0.0453(6) Uani 1 1 d . . .
C27 C 0.6772(2) 0.41614(16) 0.35845(17) 0.0518(7) Uani 1 1 d . . .
C28 C 0.67556(19) 0.44958(14) 0.28094(17) 0.0474(6) Uani 1 1 d . . .
C29 C 0.61144(17) 0.41524(12) 0.21087(15) 0.0374(5) Uani 1 1 d . . .
C30 C 0.49371(15) 0.20122(10) 0.12992(10) 0.0233(3) Uani 1 1 d . . .
C31 C 0.59576(16) 0.16998(11) 0.17362(12) 0.0306(4) Uani 1 1 d . . .
C32 C 0.61968(17) 0.09094(12) 0.16600(13) 0.0354(4) Uani 1 1 d . . .
C33 C 0.54341(18) 0.04385(12) 0.11519(13) 0.0355(4) Uani 1 1 d . . .
C34 C 0.44308(18) 0.07485(12) 0.07091(13) 0.0346(4) Uani 1 1 d . . .
C35 C 0.41884(17) 0.15336(11) 0.07746(12) 0.0288(4) Uani 1 1 d . . .
H11A H 0.2978(17) 0.3748(12) 0.1150(12) 0.029(5) Uiso 1 1 d . . .
H11B H 0.2670(18) 0.2921(12) 0.0883(13) 0.035(6) Uiso 1 1 d . . .
H13 H 0.2886(16) 0.4171(11) 0.2578(12) 0.023(5) Uiso 1 1 d . . .
H14 H 0.2375(18) 0.3933(12) 0.3918(13) 0.033(5) Uiso 1 1 d . . .
H15 H 0.1944(18) 0.2693(12) 0.4300(14) 0.032(5) Uiso 1 1 d . . .
H16 H 0.196(2) 0.1689(14) 0.3332(15) 0.047(7) Uiso 1 1 d . . .
H17 H 0.2474(18) 0.1904(12) 0.1996(13) 0.034(6) Uiso 1 1 d . . .
H19 H 0.352(2) 0.3823(13) -0.0177(14) 0.041(6) Uiso 1 1 d . . .
H20 H 0.409(2) 0.4262(16) -0.1390(17) 0.061(8) Uiso 1 1 d . . .
H21 H 0.604(2) 0.4235(15) -0.1559(17) 0.061(8) Uiso 1 1 d . . .
H22 H 0.737(3) 0.3704(18) -0.0572(19) 0.081(10) Uiso 1 1 d . . .
H23 H 0.684(3) 0.3165(16) 0.0690(18) 0.073(9) Uiso 1 1 d . . .
H25 H 0.5058(18) 0.2692(13) 0.3068(13) 0.030(5) Uiso 1 1 d . . .
H26 H 0.614(2) 0.3256(15) 0.4182(16) 0.052(7) Uiso 1 1 d . . .
H27 H 0.716(2) 0.4362(16) 0.4065(17) 0.063(8) Uiso 1 1 d . . .
H28 H 0.718(2) 0.5019(14) 0.2724(16) 0.053(7) Uiso 1 1 d . . .
H29 H 0.611(2) 0.4387(14) 0.1566(16) 0.050(7) Uiso 1 1 d . . .
H31 H 0.6462(18) 0.2012(12) 0.2073(13) 0.030(5) Uiso 1 1 d . . .
H32 H 0.6934(19) 0.0690(12) 0.1975(13) 0.038(6) Uiso 1 1 d . . .
H33 H 0.561(2) -0.0105(14) 0.1113(15) 0.051(7) Uiso 1 1 d . . .
H34 H 0.389(2) 0.0429(14) 0.0362(14) 0.045(6) Uiso 1 1 d . . .
H35 H 0.3473(19) 0.1750(12) 0.0444(13) 0.035(6) Uiso 1 1 d . . .
H100 H -0.1070(15) 0.1405(10) 0.2002(12) 0.006(4) Uiso 1 1 d . . .
H200 H -0.1147(17) 0.1160(12) 0.2781(13) 0.022(5) Uiso 1 1 d . . .

loop_
_atom_site_aniso_label
_atom_site_aniso_U_11
_atom_site_aniso_U_22
_atom_site_aniso_U_33
_atom_site_aniso_U_23
_atom_site_aniso_U_13
_atom_site_aniso_U_12
Ru1 0.01933(8) 0.01103(8) 0.00886(8) -0.00037(6) 0.00242(6) -0.00010(6)
Ru2 0.02637(9) 0.01188(8) 0.01134(8) 0.00016(6) 0.00428(6) -0.00317(6)
Cl1 0.0296(2) 0.01964(18) 0.01961(18) 0.00060(14) -0.00193(15) -0.00668(15)
Cl2 0.0329(2) 0.0278(2) 0.02055(19) 0.00060(16) 0.00671(16) 0.00678(17)
Cl3 0.0337(2) 0.02293(19) 0.0259(2) 0.00138(16) 0.01291(17) -0.00415(16)
Cl4 0.0356(2) 0.0232(2) 0.01876(18) -0.00163(15) -0.00018(16) -0.00103(16)
P1 0.0216(2) 0.0240(2) 0.0206(2) -0.00187(16) 0.00104(16) -0.00104(16)
O1 0.0567(10) 0.0317(8) 0.0426(10) -0.0040(8) -0.0007(8) -0.0069(7)
N1 0.0327(8) 0.0139(6) 0.0167(6) 0.0012(5) 0.0036(5) -0.0002(5)
N2 0.0248(7) 0.0140(6) 0.0117(6) 0.0002(5) 0.0034(5) 0.0002(5)
C3 0.0320(9) 0.0215(8) 0.0141(7) -0.0009(6) 0.0031(6) 0.0050(7)
N4 0.0367(8) 0.0284(7) 0.0104(6) 0.0028(5) 0.0035(5) 0.0040(6)
C5 0.0367(9) 0.0201(8) 0.0164(8) 0.0045(6) 0.0028(7) -0.0006(7)
N6 0.0560(10) 0.0171(7) 0.0146(7) -0.0009(5) 0.0090(6) 0.0000(6)
N7 0.0321(7) 0.0150(6) 0.0135(6) 0.0000(5) 0.0048(5) -0.0023(5)
C8 0.0393(10) 0.0182(8) 0.0172(8) 0.0010(6) 0.0077(7) -0.0037(7)
N9 0.0506(10) 0.0147(7) 0.0218(7) 0.0029(5) 0.0087(7) -0.0027(6)
C10 0.0630(13) 0.0172(8) 0.0217(9) -0.0016(7) 0.0123(9) 0.0000(8)
C11 0.0246(8) 0.0278(9) 0.0225(8) -0.0020(7) 0.0003(7) 0.0025(7)
C12 0.0182(7) 0.0265(8) 0.0213(8) -0.0021(6) 0.0005(6) 0.0027(6)
C13 0.0249(8) 0.0237(9) 0.0252(9) -0.0018(7) 0.0005(7) 0.0021(7)
C14 0.0244(9) 0.0359(10) 0.0245(9) -0.0073(8) 0.0020(7) 0.0021(7)
C15 0.0274(9) 0.0432(11) 0.0252(9) 0.0024(8) 0.0071(7) -0.0004(8)
C16 0.0329(10) 0.0307(10) 0.0382(11) 0.0028(8) 0.0100(8) -0.0035(8)
C17 0.0274(9) 0.0277(9) 0.0322(10) -0.0068(8) 0.0062(7) -0.0014(7)
C18 0.0327(9) 0.0250(9) 0.0257(9) -0.0011(7) 0.0055(7) -0.0059(7)
C19 0.0383(11) 0.0350(10) 0.0348(11) 0.0078(8) 0.0033(9) -0.0067(9)
C20 0.0637(16) 0.0444(13) 0.0362(12) 0.0140(10) 0.0008(11) -0.0149(11)
C21 0.0735(17) 0.0445(13) 0.0385(13) 0.0029(10) 0.0230(12) -0.0205(12)
C22 0.0508(15) 0.0629(16) 0.0549(15) 0.0042(12) 0.0280(12) -0.0074(12)
C23 0.0367(12) 0.0597(15) 0.0436(13) 0.0075(11) 0.0141(10) 0.0018(10)
C24 0.0226(8) 0.0299(9) 0.0286(9) -0.0077(7) -0.0025(7) 0.0027(7)
C25 0.0311(10) 0.0408(11) 0.0285(10) -0.0050(8) -0.0030(8) 0.0064(8)
C26 0.0408(12) 0.0613(15) 0.0301(11) -0.0104(10) -0.0078(9) 0.0174(11)
C27 0.0327(11) 0.0603(16) 0.0563(15) -0.0326(13) -0.0164(10) 0.0103(11)
C28 0.0335(11) 0.0436(13) 0.0611(16) -0.0196(11) -0.0085(10) -0.0024(9)
C29 0.0299(10) 0.0334(10) 0.0470(13) -0.0094(9) -0.0012(9) -0.0016(8)
C30 0.0257(8) 0.0236(8) 0.0216(8) -0.0002(6) 0.0066(6) 0.0011(6)
C31 0.0255(9) 0.0333(10) 0.0327(10) -0.0041(8) 0.0026(7) 0.0014(8)
C32 0.0293(10) 0.0365(10) 0.0415(11) 0.0008(9) 0.0088(8) 0.0094(8)
C33 0.0392(11) 0.0293(10) 0.0403(11) -0.0033(8) 0.0132(9) 0.0048(8)
C34 0.0389(11) 0.0297(10) 0.0351(10) -0.0077(8) 0.0048(8) -0.0023(8)
C35 0.0299(9) 0.0293(9) 0.0268(9) -0.0021(7) 0.0025(7) -0.0014(7)

loop_
_atom_type_symbol
_atom_type_description
_atom_type_scat_dispersion_real
_atom_type_scat_dispersion_imag
_atom_type_scat_source
C C 0.0033 0.0016 'International Tables Vol C Tables 4.2.6.8 and 6.1.1.4'
H H 0.0000 0.0000 'International Tables Vol C Tables 4.2.6.8 and 6.1.1.4'
N N 0.0061 0.0033 'International Tables Vol C Tables 4.2.6.8 and 6.1.1.4'
P P 0.1023 0.0942 'International Tables Vol C Tables 4.2.6.8 and 6.1.1.4'
Cl Cl 0.1484 0.1585 'International Tables Vol C Tables 4.2.6.8 and 6.1.1.4'
Ru Ru -1.2594 0.8363 'International Tables Vol C Tables 4.2.6.8 and 6.1.1.4'
O O 0.0106 0.0060 'International Tables Vol C Tables 4.2.6.8 and 6.1.1.4'

loop_
_geom_angle_atom_site_label_1
_geom_angle_atom_site_label_2
_geom_angle_atom_site_label_3
_geom_angle
_geom_angle_site_symmetry_1
_geom_angle_site_symmetry_3
_geom_angle_publ_flag
N2 Ru1 N2 180.00(7) 3 . ?
N2 Ru1 Cl1 88.78(4) 3 . ?
N2 Ru1 Cl1 91.22(4) . . ?
N2 Ru1 Cl1 91.22(4) 3 3 ?
N2 Ru1 Cl1 88.78(4) . 3 ?
Cl1 Ru1 Cl1 180.00(2) . 3 ?
N2 Ru1 Cl2 92.14(4) 3 3 ?
N2 Ru1 Cl2 87.86(4) . 3 ?
Cl1 Ru1 Cl2 91.031(19) . 3 ?
Cl1 Ru1 Cl2 88.969(19) 3 3 ?
N2 Ru1 Cl2 87.86(4) 3 . ?
N2 Ru1 Cl2 92.14(4) . . ?
Cl1 Ru1 Cl2 88.969(19) . . ?
Cl1 Ru1 Cl2 91.031(19) 3 . ?
Cl2 Ru1 Cl2 180.00(3) 3 . ?
N7 Ru2 N7 180.0 3_556 . ?
N7 Ru2 Cl3 89.71(4) 3_556 3_556 ?
N7 Ru2 Cl3 90.29(4) . 3_556 ?
N7 Ru2 Cl3 90.29(4) 3_556 . ?
N7 Ru2 Cl3 89.71(4) . . ?
Cl3 Ru2 Cl3 180.0 3_556 . ?
N7 Ru2 Cl4 90.03(4) 3_556 3_556 ?
N7 Ru2 Cl4 89.97(4) . 3_556 ?
Cl3 Ru2 Cl4 89.01(2) 3_556 3_556 ?
Cl3 Ru2 Cl4 90.99(2) . 3_556 ?
N7 Ru2 Cl4 89.97(4) 3_556 . ?
N7 Ru2 Cl4 90.03(4) . . ?
Cl3 Ru2 Cl4 90.99(2) 3_556 . ?
Cl3 Ru2 Cl4 89.01(2) . . ?
Cl4 Ru2 Cl4 180.0 3_556 . ?
C24 P1 C18 109.84(9) . . ?
C24 P1 C30 109.28(8) . . ?
C18 P1 C30 107.45(8) . . ?
C24 P1 C11 110.31(9) . . ?
C18 P1 C11 109.17(9) . . ?
C30 P1 C11 110.73(8) . . ?
H100 O1 H200 115(2) . . ?
C5 N1 N2 106.46(13) . . ?
C3 N2 N1 107.48(12) . . ?
C3 N2 Ru1 129.10(11) . . ?
N1 N2 Ru1 123.36(9) . . ?
N2 C3 N4 109.70(14) . . ?
N2 C3 H3 125.2 . . ?
N4 C3 H3 125.2 . . ?
C5 N4 C3 105.90(13) . . ?
C5 N4 H4 127.0 . . ?
C3 N4 H4 127.0 . . ?
N1 C5 N4 110.46(14) . . ?
N1 C5 H5 124.8 . . ?
N4 C5 H5 124.8 . . ?
C10 N6 N7 105.69(13) . . ?
C8 N7 N6 107.81(13) . . ?
C8 N7 Ru2 128.33(11) . . ?
N6 N7 Ru2 123.86(10) . . ?
N7 C8 N9 109.95(14) . . ?
N7 C8 H8 125.0 . . ?
N9 C8 H8 125.0 . . ?
C8 N9 C10 105.43(14) . . ?
C8 N9 H9 127.3 . . ?
C10 N9 H9 127.3 . . ?
N6 C10 N9 111.11(15) . . ?
N6 C10 H10 124.4 . . ?
N9 C10 H10 124.4 . . ?
C12 C11 P1 112.07(12) . . ?
C12 C11 H11A 112.4(12) . . ?
P1 C11 H11A 105.3(12) . . ?
C12 C11 H11B 112.5(13) . . ?
P1 C11 H11B 108.5(13) . . ?
H11A C11 H11B 105.6(17) . . ?
C17 C12 C13 119.34(16) . . ?
C17 C12 C11 121.04(16) . . ?
C13 C12 C11 119.61(16) . . ?
C14 C13 C12 120.60(17) . . ?
C14 C13 H13 120.6(12) . . ?
C12 C13 H13 118.7(12) . . ?
C13 C14 C15 119.68(17) . . ?
C13 C14 H14 121.3(13) . . ?
C15 C14 H14 119.0(13) . . ?
C14 C15 C16 120.21(18) . . ?
C14 C15 H15 119.2(13) . . ?
C16 C15 H15 120.6(13) . . ?
C17 C16 C15 120.22(19) . . ?
C17 C16 H16 119.0(15) . . ?
C15 C16 H16 120.8(15) . . ?
C16 C17 C12 119.94(17) . . ?
C16 C17 H17 122.4(13) . . ?
C12 C17 H17 117.6(13) . . ?
C19 C18 C23 120.07(19) . . ?
C19 C18 P1 121.43(15) . . ?
C23 C18 P1 118.47(16) . . ?
C18 C19 C20 119.1(2) . . ?
C18 C19 H19 121.2(15) . . ?
C20 C19 H19 119.6(15) . . ?
C21 C20 C19 120.9(2) . . ?
C21 C20 H20 121.1(17) . . ?
C19 C20 H20 118.0(17) . . ?
C20 C21 C22 120.2(2) . . ?
C20 C21 H21 121.2(17) . . ?
C22 C21 H21 118.7(17) . . ?
C21 C22 C23 120.0(2) . . ?
C21 C22 H22 117.5(19) . . ?
C23 C22 H22 122.5(19) . . ?
C22 C23 C18 119.6(2) . . ?
C22 C23 H23 119.4(17) . . ?
C18 C23 H23 120.9(16) . . ?
C25 C24 C29 120.22(18) . . ?
C25 C24 P1 120.12(15) . . ?
C29 C24 P1 119.65(15) . . ?
C26 C25 C24 118.9(2) . . ?
C26 C25 H25 120.5(13) . . ?
C24 C25 H25 120.6(13) . . ?
C27 C26 C25 120.2(2) . . ?
C27 C26 H26 123.6(17) . . ?
C25 C26 H26 116.2(17) . . ?
C28 C27 C26 121.2(2) . . ?
C28 C27 H27 123.9(18) . . ?
C26 C27 H27 114.9(18) . . ?
C27 C28 C29 119.8(2) . . ?
C27 C28 H28 122.1(14) . . ?
C29 C28 H28 118.1(15) . . ?
C28 C29 C24 119.8(2) . . ?
C28 C29 H29 119.4(15) . . ?
C24 C29 H29 120.8(15) . . ?
C35 C30 C31 119.56(17) . . ?
C35 C30 P1 118.61(14) . . ?
C31 C30 P1 121.46(14) . . ?
C32 C31 C30 119.65(18) . . ?
C32 C31 H31 120.2(13) . . ?
C30 C31 H31 120.2(13) . . ?
C33 C32 C31 120.14(19) . . ?
C33 C32 H32 120.7(12) . . ?
C31 C32 H32 119.1(12) . . ?
C32 C33 C34 120.34(19) . . ?
C32 C33 H33 118.9(15) . . ?
C34 C33 H33 120.8(15) . . ?
C35 C34 C33 120.04(19) . . ?
C35 C34 H34 118.8(14) . . ?
C33 C34 H34 121.1(14) . . ?
C34 C35 C30 120.24(18) . . ?
C34 C35 H35 119.2(12) . . ?
C30 C35 H35 120.6(12) . . ?

loop_
_geom_bond_atom_site_label_1
_geom_bond_atom_site_label_2
_geom_bond_distance
_geom_bond_site_symmetry_2
_geom_bond_publ_flag
Ru1 N2 2.0668(13) 3 ?
Ru1 N2 2.0668(13) . ?
Ru1 Cl1 2.3493(6) . ?
Ru1 Cl1 2.3493(6) 3 ?
Ru1 Cl2 2.3591(6) 3 ?
Ru1 Cl2 2.3591(6) . ?
Ru2 N7 2.0575(14) 3_556 ?
Ru2 N7 2.0575(14) . ?
Ru2 Cl3 2.3557(7) 3_556 ?
Ru2 Cl3 2.3557(7) . ?
Ru2 Cl4 2.3671(9) 3_556 ?
Ru2 Cl4 2.3671(9) . ?
P1 C24 1.7874(18) . ?
P1 C18 1.7900(18) . ?
P1 C30 1.7942(18) . ?
P1 C11 1.8253(18) . ?
O1 H100 0.717(18) . ?
O1 H200 0.86(2) . ?
N1 C5 1.312(2) . ?
N1 N2 1.3734(18) . ?
N2 C3 1.3146(19) . ?
C3 N4 1.340(2) . ?
C3 H3 0.9300 . ?
N4 C5 1.341(2) . ?
N4 H4 0.8600 . ?
C5 H5 0.9300 . ?
N6 C10 1.316(2) . ?
N6 N7 1.3783(18) . ?
N7 C8 1.313(2) . ?
C8 N9 1.341(2) . ?
C8 H8 0.9300 . ?
N9 C10 1.343(2) . ?
N9 H9 0.8600 . ?
C10 H10 0.9300 . ?
C11 C12 1.506(2) . ?
C11 H11A 0.95(2) . ?
C11 H11B 0.95(2) . ?
C12 C17 1.394(3) . ?
C12 C13 1.394(2) . ?
C13 C14 1.384(3) . ?
C13 H13 0.931(19) . ?
C14 C15 1.385(3) . ?
C14 H14 0.93(2) . ?
C15 C16 1.387(3) . ?
C15 H15 0.93(2) . ?
C16 C17 1.386(3) . ?
C16 H16 0.89(2) . ?
C17 H17 0.95(2) . ?
C18 C19 1.380(3) . ?
C18 C23 1.395(3) . ?
C19 C20 1.388(3) . ?
C19 H19 0.90(2) . ?
C20 C21 1.366(4) . ?
C20 H20 0.92(3) . ?
C21 C22 1.375(4) . ?
C21 H21 0.92(3) . ?
C22 C23 1.382(3) . ?
C22 H22 0.94(3) . ?
C23 H23 1.01(3) . ?
C24 C25 1.395(3) . ?
C24 C29 1.397(3) . ?
C25 C26 1.393(3) . ?
C25 H25 0.93(2) . ?
C26 C27 1.383(4) . ?
C26 H26 0.89(3) . ?
C27 C28 1.366(4) . ?
C27 H27 0.91(3) . ?
C28 C29 1.391(3) . ?
C28 H28 1.04(2) . ?
C29 H29 0.96(2) . ?
C30 C35 1.392(2) . ?
C30 C31 1.398(3) . ?
C31 C32 1.392(3) . ?
C31 H31 0.91(2) . ?
C32 C33 1.379(3) . ?
C32 H32 1.01(2) . ?
C33 C34 1.385(3) . ?
C33 H33 0.96(2) . ?
C34 C35 1.382(3) . ?
C34 H34 0.95(2) . ?
C35 H35 0.99(2) . ?

loop_
_geom_torsion_atom_site_label_1
_geom_torsion_atom_site_label_2
_geom_torsion_atom_site_label_3
_geom_torsion_atom_site_label_4
_geom_torsion
_geom_torsion_site_symmetry_1
_geom_torsion_site_symmetry_2
_geom_torsion_site_symmetry_3
_geom_torsion_site_symmetry_4
_geom_torsion_publ_flag
C5 N1 N2 C3 -0.03(18) . . . . ?
C5 N1 N2 Ru1 177.27(11) . . . . ?
N2 Ru1 N2 C3 -12(14) 3 . . . ?
Cl1 Ru1 N2 C3 129.17(14) . . . . ?
Cl1 Ru1 N2 C3 -50.83(14) 3 . . . ?
Cl2 Ru1 N2 C3 38.19(14) 3 . . . ?
Cl2 Ru1 N2 C3 -141.81(14) . . . . ?
N2 Ru1 N2 N1 172(14) 3 . . . ?
Cl1 Ru1 N2 N1 -47.50(12) . . . . ?
Cl1 Ru1 N2 N1 132.50(12) 3 . . . ?
Cl2 Ru1 N2 N1 -138.49(12) 3 . . . ?
Cl2 Ru1 N2 N1 41.51(12) . . . . ?
N1 N2 C3 N4 0.00(19) . . . . ?
Ru1 N2 C3 N4 -177.08(11) . . . . ?
N2 C3 N4 C5 0.0(2) . . . . ?
N2 N1 C5 N4 0.04(19) . . . . ?
C3 N4 C5 N1 0.0(2) . . . . ?
C10 N6 N7 C8 -0.7(2) . . . . ?
C10 N6 N7 Ru2 179.97(13) . . . . ?
N7 Ru2 N7 C8 -6(61) 3_556 . . . ?
Cl3 Ru2 N7 C8 -135.27(15) 3_556 . . . ?
Cl3 Ru2 N7 C8 44.73(15) . . . . ?
Cl4 Ru2 N7 C8 135.71(15) 3_556 . . . ?
Cl4 Ru2 N7 C8 -44.29(15) . . . . ?
N7 Ru2 N7 N6 174(61) 3_556 . . . ?
Cl3 Ru2 N7 N6 43.97(13) 3_556 . . . ?
Cl3 Ru2 N7 N6 -136.03(13) . . . . ?
Cl4 Ru2 N7 N6 -45.04(13) 3_556 . . . ?
Cl4 Ru2 N7 N6 134.96(13) . . . . ?
N6 N7 C8 N9 -0.3(2) . . . . ?
Ru2 N7 C8 N9 179.07(12) . . . . ?
N7 C8 N9 C10 1.1(2) . . . . ?
N7 N6 C10 N9 1.3(2) . . . . ?
C8 N9 C10 N6 -1.5(2) . . . . ?
C24 P1 C11 C12 -46.59(15) . . . . ?
C18 P1 C11 C12 -167.38(12) . . . . ?
C30 P1 C11 C12 74.52(14) . . . . ?
P1 C11 C12 C17 -85.27(18) . . . . ?
P1 C11 C12 C13 93.36(17) . . . . ?
C17 C12 C13 C14 0.4(3) . . . . ?
C11 C12 C13 C14 -178.20(16) . . . . ?
C12 C13 C14 C15 0.6(3) . . . . ?
C13 C14 C15 C16 -1.2(3) . . . . ?
C14 C15 C16 C17 0.8(3) . . . . ?
C15 C16 C17 C12 0.2(3) . . . . ?
C13 C12 C17 C16 -0.8(3) . . . . ?
C11 C12 C17 C16 177.78(17) . . . . ?
C24 P1 C18 C19 -125.73(17) . . . . ?
C30 P1 C18 C19 115.48(17) . . . . ?
C11 P1 C18 C19 -4.66(19) . . . . ?
C24 P1 C18 C23 55.88(19) . . . . ?
C30 P1 C18 C23 -62.90(18) . . . . ?
C11 P1 C18 C23 176.96(17) . . . . ?
C23 C18 C19 C20 0.4(3) . . . . ?
P1 C18 C19 C20 -177.99(17) . . . . ?
C18 C19 C20 C21 -2.6(4) . . . . ?
C19 C20 C21 C22 2.3(4) . . . . ?
C20 C21 C22 C23 0.2(4) . . . . ?
C21 C22 C23 C18 -2.4(4) . . . . ?
C19 C18 C23 C22 2.1(3) . . . . ?
P1 C18 C23 C22 -179.51(19) . . . . ?
C18 P1 C24 C25 -166.19(15) . . . . ?
C30 P1 C24 C25 -48.54(17) . . . . ?
C11 P1 C24 C25 73.42(17) . . . . ?
C18 P1 C24 C29 14.61(18) . . . . ?
C30 P1 C24 C29 132.26(15) . . . . ?
C11 P1 C24 C29 -105.77(16) . . . . ?
C29 C24 C25 C26 -1.0(3) . . . . ?
P1 C24 C25 C26 179.85(15) . . . . ?
C24 C25 C26 C27 0.9(3) . . . . ?
C25 C26 C27 C28 0.1(3) . . . . ?
C26 C27 C28 C29 -0.9(3) . . . . ?
C27 C28 C29 C24 0.8(3) . . . . ?
C25 C24 C29 C28 0.1(3) . . . . ?
P1 C24 C29 C28 179.33(16) . . . . ?
C24 P1 C30 C35 165.07(14) . . . . ?
C18 P1 C30 C35 -75.79(16) . . . . ?
C11 P1 C30 C35 43.36(16) . . . . ?
C24 P1 C30 C31 -21.95(17) . . . . ?
C18 P1 C30 C31 97.19(16) . . . . ?
C11 P1 C30 C31 -143.66(15) . . . . ?
C35 C30 C31 C32 -1.8(3) . . . . ?
P1 C30 C31 C32 -174.71(15) . . . . ?
C30 C31 C32 C33 0.4(3) . . . . ?
C31 C32 C33 C34 0.5(3) . . . . ?
C32 C33 C34 C35 0.0(3) . . . . ?
C33 C34 C35 C30 -1.4(3) . . . . ?
C31 C30 C35 C34 2.3(3) . . . . ?
P1 C30 C35 C34 175.42(15) . . . . ?
